data_1539402
loop_
_publ_author_name
'Tyutyunnik, A.P.'
'Zubkov, V.G.'
'Surat, L.L.'
'Slobodin, B.V.'

_publ_section_title
;
 Synthesis and crystal structure of Li Mg4 (V O4)3
;
_journal_name_full 'Zhurnal Neorganicheskoi Khimii'
_journal_page_first 610
_journal_page_last 616
_journal_volume 49
_journal_year 2004
_chemical_formula_sum 'Li Mg4 O12 V3'
_chemical_name_systematic 'Li Mg4 (V O4)3'
_space_group_IT_number 122
_symmetry_space_group_name_Hall 'I -4 2bw'
_symmetry_space_group_name_H-M 'I -4 2 d'
_cell_angle_alpha 90
_cell_angle_beta 90
_cell_angle_gamma 90
_cell_formula_units_Z 4
_cell_length_a 6.86707
_cell_length_b 6.86707
_cell_length_c 18.9545
_cell_volume 893.831
_citation_journal_id_ASTM ZNOKAQ
_cod_data_source_file Tyutyunnik_ZNOKAQ_2004_558.cif
_cod_data_source_block Li1Mg4O12V3
_cod_original_cell_volume 893.8308
_cod_original_formula_sum 'Li1 Mg4 O12 V3'
_cod_database_code 1539402

loop_
_symmetry_equiv_pos_as_xyz
x,y,z
y,-x,-z
-x,-y,z
-y,x,-z
x,-y+1/2,-z+1/4
-y+1/2,-x,z+3/4
-x,y+1/2,-z+1/4
y+1/2,x,z+3/4
x+1/2,y+1/2,z+1/2
y+1/2,-x+1/2,-z+1/2
-x+1/2,-y+1/2,z+1/2
-y+1/2,x+1/2,-z+1/2
x+1/2,-y+1,-z+3/4
-y+1,-x+1/2,z+5/4
-x+1/2,y+1,-z+3/4
y+1,x+1/2,z+5/4

loop_
_atom_site_label
_atom_site_type_symbol
_atom_site_fract_x
_atom_site_fract_y
_atom_site_fract_z
_atom_site_occupancy
_atom_site_U_iso_or_equiv
Li1 Li+1 0 0 0.5 1 0.0
Mg1 Mg+2 0 0 0.2247 1 0.0
O2 O-2 0.2277 0.5429 0.1026 1 0.0
Mg2 Mg+2 0.2421 0.25 0.125 1 0.0
O1 O-2 0.0529 0.2089 0.0457 1 0.0
O3 O-2 0.4892 0.2093 0.0565 1 0.0
V2 V+5 0.6497 0.25 0.125 1 0.0
V1 V+5 0 0 0 1 0.0
